data_7226250
loop_
_publ_author_name
'Andleeb, Sohaila'
'Imtiaz-ud-Din, Imtiaz-ud-Din'
'Rauf, Muhammad Khawar'
'Azam, Syed Sikander'
'Badshah, Amin'
'Sadaf, Haseeba'
'Raheel, Ahmad'
'Tahir, Muhammad Nawaz'
'Raza, Saad'

_publ_section_title
;
 A One-pot Multicomponent Facile Synthesis of
 Dihydropyrimidin-2(1H)-thione Derivatives using Triphenylgermane as a
 Catalyst and its Binding Pattern Validation
;
_journal_name_full 'RSC Adv.'
_journal_paper_doi 10.1039/C6RA19162B
_journal_year 2016
_chemical_formula_sum 'C13 H14 Cl N3 O2 S'
_chemical_formula_weight 311.78
_space_group_crystal_system triclinic
_space_group_IT_number 2
_space_group_name_Hall '-P 1'
_space_group_name_H-M_alt 'P -1'
_symmetry_space_group_name_Hall '-P 1'
_symmetry_space_group_name_H-M 'P -1'
_atom_sites_solution_hydrogens geom
_audit_creation_method SHELXL-2014/7
_audit_update_record
;
2015-08-18 deposited with the CCDC.
2016-08-05 downloaded from the CCDC.
;
_cell_angle_alpha 91.338(4)
_cell_angle_beta 98.933(3)
_cell_angle_gamma 99.800(4)
_cell_formula_units_Z 2
_cell_length_a 6.3088(5)
_cell_length_b 10.1010(8)
_cell_length_c 12.0187(10)
_cell_measurement_temperature 296(2)
_cell_volume 744.59(10)
_computing_structure_refinement 'SHELXL-2014/7 (Sheldrick, 2014)'
_diffrn_ambient_temperature 296(2)
_diffrn_measured_fraction_theta_full 0.976
_diffrn_measured_fraction_theta_max 0.979
_diffrn_radiation_type MoK\a
_diffrn_radiation_wavelength 0.71073
_diffrn_reflns_av_R_equivalents 0.0298
_diffrn_reflns_av_unetI/netI 0.0333
_diffrn_reflns_Laue_measured_fraction_full 0.976
_diffrn_reflns_Laue_measured_fraction_max 0.979
_diffrn_reflns_limit_h_max 7
_diffrn_reflns_limit_h_min -8
_diffrn_reflns_limit_k_max 12
_diffrn_reflns_limit_k_min -12
_diffrn_reflns_limit_l_max 15
_diffrn_reflns_limit_l_min -15
_diffrn_reflns_number 11708
_diffrn_reflns_point_group_measured_fraction_full 0.976
_diffrn_reflns_point_group_measured_fraction_max 0.979
_diffrn_reflns_theta_full 25.242
_diffrn_reflns_theta_max 26.998
_diffrn_reflns_theta_min 1.717
_exptl_absorpt_coefficient_mu 0.401
_exptl_crystal_density_diffrn 1.391
_exptl_crystal_F_000 324
_exptl_crystal_size_max 0.380
_exptl_crystal_size_mid 0.320
_exptl_crystal_size_min 0.280
_refine_diff_density_max 0.794
_refine_diff_density_min -0.268
_refine_diff_density_rms 0.048
_refine_ls_extinction_method none
_refine_ls_goodness_of_fit_ref 1.047
_refine_ls_hydrogen_treatment constr
_refine_ls_matrix_type full
_refine_ls_number_parameters 184
_refine_ls_number_reflns 3177
_refine_ls_number_restraints 0
_refine_ls_restrained_S_all 1.047
_refine_ls_R_factor_all 0.0721
_refine_ls_R_factor_gt 0.0485
_refine_ls_shift/su_max 0.000
_refine_ls_shift/su_mean 0.000
_refine_ls_structure_factor_coef Fsqd
_refine_ls_weighting_details 'w=1/[\s^2^(Fo^2^)+(0.0632P)^2^+0.3190P] where P=(Fo^2^+2Fc^2^)/3'
_refine_ls_weighting_scheme calc
_refine_ls_wR_factor_gt 0.1248
_refine_ls_wR_factor_ref 0.1387
_reflns_Friedel_coverage 0.000
_reflns_number_gt 2278
_reflns_number_total 3177
_reflns_threshold_expression 'I > 2\s(I)'
_cod_data_source_file c6ra19162b2.cif
_cod_data_source_block shelx
_cod_database_code 7226250
_shelx_shelxl_version_number 2014/7
_shelx_space_group_comment
;
The symmetry employed for this shelxl refinement is uniquely defined
by the following loop, which should always be used as a source of
symmetry information in preference to the above space-group names.
They are only intended as comments.
;
_shelx_estimated_absorpt_t_min 0.863
_shelx_estimated_absorpt_t_max 0.896

loop_
_space_group_symop_operation_xyz
'x, y, z'
'-x, -y, -z'

loop_
_atom_site_label
_atom_site_type_symbol
_atom_site_fract_x
_atom_site_fract_y
_atom_site_fract_z
_atom_site_U_iso_or_equiv
_atom_site_adp_type
_atom_site_occupancy
_atom_site_site_symmetry_order
_atom_site_calc_flag
_atom_site_refinement_flags_posn
_atom_site_refinement_flags_adp
Cl1 Cl 0.09505(11) 0.08714(8) 0.34614(6) 0.0639(2) Uani 1 1 d . .
S1 S 0.57261(12) 0.01823(7) 0.18705(5) 0.0522(2) Uani 1 1 d . .
O1 O 1.1129(4) 0.3822(3) 0.5086(2) 0.0782(7) Uani 1 1 d . .
O2 O 1.0296(5) 0.3211(4) 0.6670(2) 0.1202(12) Uani 1 1 d . .
N1 N 0.9848(4) 0.3276(3) 0.5661(2) 0.0641(7) Uani 1 1 d . .
N2 N 0.4286(3) 0.2449(2) 0.22980(15) 0.0443(5) Uani 1 1 d . .
N3 N 0.3528(4) 0.1604(2) 0.04640(17) 0.0560(6) Uani 1 1 d . .
H3A H 0.3744 0.1031 -0.0029 0.067 Uiso 1 1 calc R U
C1 C 0.4979(4) 0.2260(2) 0.34714(18) 0.0405(5) Uani 1 1 d . .
C2 C 0.3546(4) 0.1565(3) 0.4104(2) 0.0435(6) Uani 1 1 d . .
C3 C 0.4177(5) 0.1423(3) 0.5246(2) 0.0520(7) Uani 1 1 d . .
H3 H 0.3206 0.0945 0.5663 0.062 Uiso 1 1 calc R U
C4 C 0.6240(5) 0.1988(3) 0.5757(2) 0.0523(7) Uani 1 1 d . .
H4 H 0.6682 0.1907 0.6524 0.063 Uiso 1 1 calc R U
C5 C 0.7629(4) 0.2672(3) 0.5122(2) 0.0468(6) Uani 1 1 d . .
C6 C 0.7050(4) 0.2821(3) 0.3979(2) 0.0457(6) Uani 1 1 d . .
H6 H 0.8039 0.3288 0.3565 0.055 Uiso 1 1 calc R U
C7 C 0.4436(4) 0.1473(3) 0.15174(19) 0.0428(6) Uani 1 1 d . .
C8 C 0.2206(5) 0.2595(3) 0.0030(2) 0.0596(8) Uani 1 1 d . .
C9 C 0.2381(6) 0.3652(4) 0.0937(3) 0.0769(10) Uani 1 1 d . .
H9 H 0.1784 0.4413 0.0749 0.092 Uiso 1 1 calc R U
C10 C 0.3326(5) 0.3588(3) 0.1995(2) 0.0580(7) Uani 1 1 d . .
C11 C 0.3539(7) 0.4677(3) 0.2852(3) 0.0796(10) Uani 1 1 d . .
H11A H 0.2880 0.5397 0.2526 0.119 Uiso 1 1 calc R U
H11B H 0.5055 0.5002 0.3128 0.119 Uiso 1 1 calc R U
H11C H 0.2823 0.4346 0.3465 0.119 Uiso 1 1 calc R U
C12 C 0.3253(9) 0.3276(4) -0.0932(3) 0.1085(16) Uani 1 1 d . .
H12A H 0.4725 0.3698 -0.0647 0.163 Uiso 1 1 calc R U
H12B H 0.2435 0.3942 -0.1232 0.163 Uiso 1 1 calc R U
H12C H 0.3253 0.2612 -0.1517 0.163 Uiso 1 1 calc R U
C13 C -0.0030(7) 0.1884(4) -0.0439(5) 0.1189(18) Uani 1 1 d . .
H13A H -0.0840 0.2505 -0.0828 0.178 Uiso 1 1 calc R U
H13B H -0.0749 0.1525 0.0164 0.178 Uiso 1 1 calc R U
H13C H 0.0057 0.1164 -0.0956 0.178 Uiso 1 1 calc R U

loop_
_atom_site_aniso_label
_atom_site_aniso_U_11
_atom_site_aniso_U_22
_atom_site_aniso_U_33
_atom_site_aniso_U_23
_atom_site_aniso_U_13
_atom_site_aniso_U_12
Cl1 0.0458(4) 0.0758(5) 0.0651(5) -0.0060(4) 0.0064(3) 0.0001(3)
S1 0.0589(4) 0.0664(5) 0.0325(3) -0.0051(3) -0.0009(3) 0.0230(3)
O1 0.0539(13) 0.0910(17) 0.0809(16) -0.0123(13) -0.0027(12) 0.0021(12)
O2 0.0884(19) 0.200(3) 0.0500(14) 0.0018(17) -0.0298(13) 0.001(2)
N1 0.0588(16) 0.0754(17) 0.0521(15) -0.0130(13) -0.0140(12) 0.0182(13)
N2 0.0521(12) 0.0517(12) 0.0277(10) -0.0013(9) -0.0008(9) 0.0121(9)
N3 0.0701(15) 0.0678(15) 0.0289(11) -0.0029(10) -0.0038(10) 0.0202(12)
C1 0.0467(13) 0.0474(13) 0.0269(11) -0.0027(10) 0.0017(10) 0.0112(10)
C2 0.0430(13) 0.0482(14) 0.0394(13) -0.0029(11) 0.0067(10) 0.0089(10)
C3 0.0654(18) 0.0551(16) 0.0390(14) 0.0031(12) 0.0152(12) 0.0141(13)
C4 0.0706(18) 0.0591(16) 0.0289(12) -0.0019(11) 0.0015(12) 0.0231(14)
C5 0.0512(15) 0.0542(15) 0.0336(12) -0.0085(11) -0.0044(11) 0.0172(12)
C6 0.0481(14) 0.0513(14) 0.0361(13) -0.0029(11) 0.0032(11) 0.0086(11)
C7 0.0416(13) 0.0535(14) 0.0304(12) -0.0012(10) 0.0020(10) 0.0039(11)
C8 0.0721(19) 0.0572(17) 0.0414(14) 0.0045(12) -0.0147(13) 0.0100(14)
C9 0.096(3) 0.076(2) 0.0600(19) 0.0048(16) -0.0064(18) 0.0352(19)
C10 0.076(2) 0.0581(17) 0.0403(14) 0.0012(12) -0.0006(13) 0.0225(14)
C11 0.120(3) 0.067(2) 0.061(2) 0.0053(16) 0.0171(19) 0.043(2)
C12 0.158(5) 0.085(3) 0.078(3) 0.030(2) 0.012(3) 0.011(3)
C13 0.069(2) 0.081(3) 0.185(5) 0.012(3) -0.037(3) 0.003(2)

loop_
_atom_type_symbol
_atom_type_description
_atom_type_scat_dispersion_real
_atom_type_scat_dispersion_imag
_atom_type_scat_source
C C 0.0033 0.0016 'International Tables Vol C Tables 4.2.6.8 and 6.1.1.4'
H H 0.0000 0.0000 'International Tables Vol C Tables 4.2.6.8 and 6.1.1.4'
N N 0.0061 0.0033 'International Tables Vol C Tables 4.2.6.8 and 6.1.1.4'
O O 0.0106 0.0060 'International Tables Vol C Tables 4.2.6.8 and 6.1.1.4'
S S 0.1246 0.1234 'International Tables Vol C Tables 4.2.6.8 and 6.1.1.4'
Cl Cl 0.1484 0.1585 'International Tables Vol C Tables 4.2.6.8 and 6.1.1.4'

loop_
_geom_angle_atom_site_label_1
_geom_angle_atom_site_label_2
_geom_angle_atom_site_label_3
_geom_angle
O2 N1 O1 123.1(3)
O2 N1 C5 117.5(3)
O1 N1 C5 119.4(2)
C7 N2 C10 122.2(2)
C7 N2 C1 118.7(2)
C10 N2 C1 118.86(19)
C7 N3 C8 128.5(2)
C7 N3 H3A 115.7
C8 N3 H3A 115.7
C6 C1 C2 119.7(2)
C6 C1 N2 119.8(2)
C2 C1 N2 120.5(2)
C1 C2 C3 120.8(2)
C1 C2 Cl1 119.34(18)
C3 C2 Cl1 119.9(2)
C4 C3 C2 119.7(3)
C4 C3 H3 120.2
C2 C3 H3 120.2
C5 C4 C3 118.8(2)
C5 C4 H4 120.6
C3 C4 H4 120.6
C4 C5 C6 122.8(2)
C4 C5 N1 119.2(2)
C6 C5 N1 118.0(3)
C1 C6 C5 118.2(2)
C1 C6 H6 120.9
C5 C6 H6 120.9
N3 C7 N2 116.6(2)
N3 C7 S1 121.50(19)
N2 C7 S1 121.86(18)
N3 C8 C9 108.1(2)
N3 C8 C13 109.0(3)
C9 C8 C13 116.5(4)
N3 C8 C12 107.2(3)
C9 C8 C12 107.0(3)
C13 C8 C12 108.7(3)
C10 C9 C8 124.8(3)
C10 C9 H9 117.6
C8 C9 H9 117.6
C9 C10 N2 118.7(3)
C9 C10 C11 123.0(3)
N2 C10 C11 118.3(2)
C10 C11 H11A 109.5
C10 C11 H11B 109.5
H11A C11 H11B 109.5
C10 C11 H11C 109.5
H11A C11 H11C 109.5
H11B C11 H11C 109.5
C8 C12 H12A 109.5
C8 C12 H12B 109.5
H12A C12 H12B 109.5
C8 C12 H12C 109.5
H12A C12 H12C 109.5
H12B C12 H12C 109.5
C8 C13 H13A 109.5
C8 C13 H13B 109.5
H13A C13 H13B 109.5
C8 C13 H13C 109.5
H13A C13 H13C 109.5
H13B C13 H13C 109.5

loop_
_geom_bond_atom_site_label_1
_geom_bond_atom_site_label_2
_geom_bond_distance
Cl1 C2 1.721(3)
S1 C7 1.680(3)
O1 N1 1.214(3)
O2 N1 1.208(3)
N1 C5 1.470(4)
N2 C7 1.370(3)
N2 C10 1.419(3)
N2 C1 1.437(3)
N3 C7 1.325(3)
N3 C8 1.464(4)
N3 H3A 0.8600
C1 C6 1.373(3)
C1 C2 1.382(4)
C2 C3 1.386(3)
C3 C4 1.371(4)
C3 H3 0.9300
C4 C5 1.362(4)
C4 H4 0.9300
C5 C6 1.385(3)
C6 H6 0.9300
C8 C9 1.487(4)
C8 C13 1.487(5)
C8 C12 1.538(5)
C9 C10 1.326(4)
C9 H9 0.9300
C10 C11 1.464(4)
C11 H11A 0.9600
C11 H11B 0.9600
C11 H11C 0.9600
C12 H12A 0.9600
C12 H12B 0.9600
C12 H12C 0.9600
C13 H13A 0.9600
C13 H13B 0.9600
C13 H13C 0.9600

loop_
_geom_hbond_atom_site_label_D
_geom_hbond_atom_site_label_H
_geom_hbond_atom_site_label_A
_geom_hbond_distance_DH
_geom_hbond_distance_HA
_geom_hbond_distance_DA
_geom_hbond_angle_DHA
_geom_hbond_site_symmetry_A
N3 H3A S1 0.86 2.60 3.437(2) 164.8 2_655
C11 H11C O1 0.96 2.39 3.345(5) 172.5 1_455

loop_
_geom_torsion_atom_site_label_1
_geom_torsion_atom_site_label_2
_geom_torsion_atom_site_label_3
_geom_torsion_atom_site_label_4
_geom_torsion
C7 N2 C1 C6 95.6(3)
C10 N2 C1 C6 -89.0(3)
C7 N2 C1 C2 -87.1(3)
C10 N2 C1 C2 88.4(3)
C6 C1 C2 C3 -0.2(4)
N2 C1 C2 C3 -177.6(2)
C6 C1 C2 Cl1 179.77(19)
N2 C1 C2 Cl1 2.4(3)
C1 C2 C3 C4 0.6(4)
Cl1 C2 C3 C4 -179.3(2)
C2 C3 C4 C5 -0.5(4)
C3 C4 C5 C6 -0.1(4)
C3 C4 C5 N1 -179.7(2)
O2 N1 C5 C4 -4.7(4)
O1 N1 C5 C4 176.0(3)
O2 N1 C5 C6 175.7(3)
O1 N1 C5 C6 -3.7(4)
C2 C1 C6 C5 -0.3(4)
N2 C1 C6 C5 177.0(2)
C4 C5 C6 C1 0.5(4)
N1 C5 C6 C1 -179.9(2)
C8 N3 C7 N2 -5.9(4)
C8 N3 C7 S1 174.7(2)
C10 N2 C7 N3 -3.6(4)
C1 N2 C7 N3 171.7(2)
C10 N2 C7 S1 175.8(2)
C1 N2 C7 S1 -8.9(3)
C7 N3 C8 C9 11.4(4)
C7 N3 C8 C13 -116.1(4)
C7 N3 C8 C12 126.4(3)
N3 C8 C9 C10 -8.6(5)
C13 C8 C9 C10 114.5(4)
C12 C8 C9 C10 -123.7(4)
C8 C9 C10 N2 1.2(6)
C8 C9 C10 C11 177.5(3)
C7 N2 C10 C9 5.8(4)
C1 N2 C10 C9 -169.5(3)
C7 N2 C10 C11 -170.7(3)
C1 N2 C10 C11 14.0(4)
